data_4022904
loop_
_publ_author_name
'Zhongtao Li'
'Nigel T. Lucas'
'Zhaohui Wang'
'Daoben Zhu'

_publ_section_title
;
 Facile Synthesis of Janus "Double-Concave" Tribenzo[a,g,m]coronenes
;
_journal_name_full 'Journal of Organic Chemistry'
_journal_page_first 3917
_journal_page_last 3920
_journal_paper_doi 10.1021/jo0701029
_journal_volume 72
_journal_year 2007
_chemical_formula_moiety 'C60 H66 O6'
_chemical_formula_sum 'C60 H66 O6'
_chemical_formula_weight 883.13
_chemical_name_systematic
; 
 ? 
;
_space_group_IT_number 2
_symmetry_cell_setting triclinic
_symmetry_space_group_name_Hall '-P 1'
_symmetry_space_group_name_H-M 'P -1'
_atom_sites_solution_hydrogens geom
_atom_sites_solution_primary direct
_atom_sites_solution_secondary difmap
_audit_creation_method SHELXL-97
_cell_angle_alpha 86.890(8)
_cell_angle_beta 87.282(6)
_cell_angle_gamma 84.369(6)
_cell_formula_units_Z 2
_cell_length_a 12.320(3)
_cell_length_b 13.408(3)
_cell_length_c 14.101(3)
_cell_measurement_reflns_used 6243
_cell_measurement_temperature 113(2)
_cell_measurement_theta_max 27.9
_cell_measurement_theta_min 1.4
_cell_volume 2312.6(8)
_computing_cell_refinement 'CrystalClear (Rigaku/MSC Inc., 2005)'
_computing_data_collection 'CrystalClear (Rigaku/MSC Inc., 2005)'
_computing_data_reduction 'CrystalClear (Rigaku/MSC Inc., 2005)'
_computing_publication_material 'CrystalStructure 3.7.0'
_computing_structure_refinement 'SHELXL-97 (Sheldrick, 1997)'
_computing_structure_solution sir2002
_diffrn_ambient_temperature 113(2)
_diffrn_detector_area_resol_mean 7.31
_diffrn_measured_fraction_theta_full 0.981
_diffrn_measured_fraction_theta_max 0.981
_diffrn_measurement_device_type 'Rigaku Saturn'
_diffrn_measurement_method \w
_diffrn_radiation_monochromator confocal
_diffrn_radiation_source 'rotating anode'
_diffrn_radiation_type MoK\a
_diffrn_radiation_wavelength 0.71070
_diffrn_reflns_av_R_equivalents 0.0358
_diffrn_reflns_av_sigmaI/netI 0.0655
_diffrn_reflns_limit_h_max 15
_diffrn_reflns_limit_h_min -16
_diffrn_reflns_limit_k_max 17
_diffrn_reflns_limit_k_min -17
_diffrn_reflns_limit_l_max 18
_diffrn_reflns_limit_l_min -13
_diffrn_reflns_number 21938
_diffrn_reflns_theta_full 27.86
_diffrn_reflns_theta_max 27.86
_diffrn_reflns_theta_min 1.45
_exptl_absorpt_coefficient_mu 0.080
_exptl_absorpt_correction_T_max 0.9842
_exptl_absorpt_correction_T_min 0.9684
_exptl_absorpt_correction_type multi-scan
_exptl_absorpt_process_details 'Jacobson, R. (1998) Private communication'
_exptl_crystal_colour colorless
_exptl_crystal_density_diffrn 1.268
_exptl_crystal_density_method 'not measured'
_exptl_crystal_description block
_exptl_crystal_F_000 948
_exptl_crystal_size_max 0.30
_exptl_crystal_size_mid 0.22
_exptl_crystal_size_min 0.20
_refine_diff_density_max 0.371
_refine_diff_density_min -0.283
_refine_diff_density_rms 0.056
_refine_ls_extinction_method none
_refine_ls_goodness_of_fit_ref 1.006
_refine_ls_hydrogen_treatment constr
_refine_ls_matrix_type full
_refine_ls_number_parameters 621
_refine_ls_number_reflns 10810
_refine_ls_number_restraints 68
_refine_ls_restrained_S_all 1.034
_refine_ls_R_factor_all 0.0800
_refine_ls_R_factor_gt 0.0538
_refine_ls_shift/su_max 0.000
_refine_ls_shift/su_mean 0.000
_refine_ls_structure_factor_coef Fsqd
_refine_ls_weighting_details 'calc w=1/[\s^2^(Fo^2^)+(0.0775P)^2^+0.0000P] where P=(Fo^2^+2Fc^2^)/3'
_refine_ls_weighting_scheme calc
_refine_ls_wR_factor_gt 0.1293
_refine_ls_wR_factor_ref 0.1464
_reflns_number_gt 7409
_reflns_number_total 10810
_reflns_threshold_expression >2sigma(I)
_cod_data_source_file jo0701029si20070117_092039.cif
_cod_data_source_block shelxl
_cod_database_code 4022904

loop_
_symmetry_equiv_pos_as_xyz
'x, y, z'
'-x, -y, -z'

loop_
_atom_site_label
_atom_site_type_symbol
_atom_site_fract_x
_atom_site_fract_y
_atom_site_fract_z
_atom_site_U_iso_or_equiv
_atom_site_adp_type
_atom_site_occupancy
_atom_site_symmetry_multiplicity
_atom_site_calc_flag
_atom_site_refinement_flags
_atom_site_disorder_assembly
_atom_site_disorder_group
O1 O 0.17427(9) 0.41280(8) -0.09228(8) 0.0181(3) Uani 1 1 d . . .
O2 O 0.29595(9) 0.48324(8) 0.03163(8) 0.0206(3) Uani 1 1 d . . .
O3 O 0.20726(9) 0.36508(8) 0.52414(8) 0.0219(3) Uani 1 1 d . . .
O4 O 0.02079(9) 0.28093(8) 0.57532(8) 0.0197(3) Uani 1 1 d . . .
O5 O -0.29002(9) 0.08925(8) 0.24065(8) 0.0202(3) Uani 1 1 d . . .
O6 O -0.23240(9) 0.10152(8) 0.05487(8) 0.0192(3) Uani 1 1 d . . .
C1 C 0.16818(13) 0.37160(11) -0.00048(11) 0.0167(3) Uani 1 1 d . . .
C2 C 0.23167(13) 0.40899(11) 0.06461(12) 0.0173(3) Uani 1 1 d . . .
C3 C 0.23190(12) 0.37102(11) 0.16057(12) 0.0160(3) Uani 1 1 d . . .
C4 C 0.31147(13) 0.39386(11) 0.22754(12) 0.0179(3) Uani 1 1 d . . .
C5 C 0.41176(13) 0.42932(12) 0.19572(13) 0.0215(4) Uani 1 1 d . . .
H5 H 0.4265 0.4399 0.1294 0.026 Uiso 1 1 calc R . .
C6 C 0.48856(14) 0.44902(13) 0.25784(14) 0.0261(4) Uani 1 1 d . . .
H6 H 0.5554 0.4728 0.2346 0.031 Uiso 1 1 calc R . .
C7 C 0.46772(15) 0.43401(14) 0.35463(14) 0.0291(4) Uani 1 1 d . . .
H7 H 0.5197 0.4490 0.3981 0.035 Uiso 1 1 calc R . .
C8 C 0.37166(14) 0.39739(13) 0.38797(13) 0.0264(4) Uani 1 1 d . . .
H8 H 0.3588 0.3875 0.4546 0.032 Uiso 1 1 calc R . .
C9 C 0.29197(13) 0.37411(11) 0.32642(12) 0.0185(3) Uani 1 1 d . . .
C10 C 0.19315(13) 0.32641(11) 0.35950(12) 0.0168(3) Uani 1 1 d . . .
C11 C 0.15591(13) 0.31912(11) 0.45599(12) 0.0175(3) Uani 1 1 d . . .
C12 C 0.06381(13) 0.27094(12) 0.48333(11) 0.0180(3) Uani 1 1 d . . .
C13 C 0.01396(13) 0.21406(11) 0.42031(11) 0.0162(3) Uani 1 1 d . . .
C14 C -0.06558(13) 0.14345(11) 0.45180(11) 0.0168(3) Uani 1 1 d . . .
C15 C -0.07145(14) 0.10428(12) 0.54691(12) 0.0197(4) Uani 1 1 d . . .
H15 H -0.0275 0.1284 0.5926 0.024 Uiso 1 1 calc R . .
C16 C -0.13986(14) 0.03173(12) 0.57437(12) 0.0229(4) Uani 1 1 d . . .
H16 H -0.1438 0.0073 0.6388 0.027 Uiso 1 1 calc R . .
C17 C -0.20320(14) -0.00592(12) 0.50811(13) 0.0241(4) Uani 1 1 d . . .
H17 H -0.2508 -0.0555 0.5274 0.029 Uiso 1 1 calc R . .
C18 C -0.19691(14) 0.02878(12) 0.41444(12) 0.0218(4) Uani 1 1 d . . .
H18 H -0.2388 0.0013 0.3693 0.026 Uiso 1 1 calc R . .
C19 C -0.12901(13) 0.10472(11) 0.38439(11) 0.0171(3) Uani 1 1 d . . .
C20 C -0.11383(13) 0.13572(11) 0.28394(11) 0.0161(3) Uani 1 1 d . . .
C21 C -0.18684(13) 0.11655(11) 0.21495(12) 0.0175(3) Uani 1 1 d . . .
C22 C -0.15857(13) 0.12472(11) 0.11838(11) 0.0163(3) Uani 1 1 d . . .
C23 C -0.06107(13) 0.16463(11) 0.08593(11) 0.0157(3) Uani 1 1 d . . .
C24 C -0.02297(13) 0.16818(11) -0.01400(11) 0.0167(3) Uani 1 1 d . . .
C25 C -0.05606(14) 0.10263(12) -0.07966(12) 0.0213(4) Uani 1 1 d . . .
H25 H -0.1093 0.0584 -0.0598 0.026 Uiso 1 1 calc R . .
C26 C -0.01340(14) 0.10086(13) -0.17182(12) 0.0230(4) Uani 1 1 d . . .
H26 H -0.0369 0.0558 -0.2145 0.028 Uiso 1 1 calc R . .
C27 C 0.06433(14) 0.16561(12) -0.20179(12) 0.0225(4) Uani 1 1 d . . .
H27 H 0.0934 0.1654 -0.2654 0.027 Uiso 1 1 calc R . .
C28 C 0.09906(14) 0.22958(12) -0.13981(12) 0.0199(4) Uani 1 1 d . . .
H28 H 0.1525 0.2731 -0.1613 0.024 Uiso 1 1 calc R . .
C29 C 0.05760(13) 0.23273(11) -0.04438(11) 0.0168(3) Uani 1 1 d . . .
C30 C 0.10319(13) 0.29186(11) 0.02464(11) 0.0160(3) Uani 1 1 d . . .
C31 C 0.08713(12) 0.26705(11) 0.12331(11) 0.0147(3) Uani 1 1 d . . .
C32 C 0.15064(12) 0.30686(11) 0.19090(11) 0.0149(3) Uani 1 1 d . . .
C33 C 0.13057(13) 0.28507(11) 0.29217(12) 0.0157(3) Uani 1 1 d . . .
C34 C 0.04358(13) 0.22607(11) 0.32204(11) 0.0152(3) Uani 1 1 d . . .
C35 C -0.02118(12) 0.18599(11) 0.25305(11) 0.0152(3) Uani 1 1 d . . .
C36 C 0.00193(13) 0.20395(11) 0.15400(11) 0.0151(3) Uani 1 1 d . . .
C37 C 0.07831(13) 0.47519(12) -0.12063(12) 0.0219(4) Uani 1 1 d . . .
H37A H 0.0646 0.5329 -0.0793 0.026 Uiso 1 1 calc R . .
H37B H 0.0139 0.4362 -0.1149 0.026 Uiso 1 1 calc R . .
C38 C 0.09750(13) 0.51199(12) -0.22271(12) 0.0214(4) Uani 1 1 d . . .
H38A H 0.0312 0.5534 -0.2439 0.026 Uiso 1 1 calc R . .
H38B H 0.1093 0.4534 -0.2631 0.026 Uiso 1 1 calc R . .
C39 C 0.19491(14) 0.57367(13) -0.23744(12) 0.0230(4) Uani 1 1 d . . .
H39A H 0.2609 0.5335 -0.2140 0.028 Uiso 1 1 calc R . .
H39B H 0.1819 0.6342 -0.1997 0.028 Uiso 1 1 calc R . .
C40 C 0.21488(15) 0.60562(13) -0.34177(12) 0.0262(4) Uani 1 1 d . . .
H40A H 0.2227 0.5462 -0.3800 0.039 Uiso 1 1 calc R . .
H40B H 0.2818 0.6397 -0.3491 0.039 Uiso 1 1 calc R . .
H40C H 0.1530 0.6514 -0.3633 0.039 Uiso 1 1 calc R . .
C41 C 0.25227(14) 0.58298(12) 0.05466(14) 0.0273(4) Uani 1 1 d . . .
H41A H 0.2466 0.5883 0.1245 0.033 Uiso 1 1 calc R . .
H41B H 0.1784 0.5979 0.0297 0.033 Uiso 1 1 calc R . .
C42 C 0.32733(15) 0.65669(13) 0.01064(14) 0.0297(4) Uani 1 1 d . . .
H42A H 0.2924 0.7255 0.0192 0.036 Uiso 1 1 calc R . .
H42B H 0.3355 0.6470 -0.0585 0.036 Uiso 1 1 calc R . .
C43 C 0.44030(15) 0.64844(13) 0.05093(13) 0.0262(4) Uani 1 1 d . . .
H43A H 0.4786 0.5821 0.0369 0.031 Uiso 1 1 calc R . .
H43B H 0.4326 0.6521 0.1209 0.031 Uiso 1 1 calc R . .
C44 C 0.50948(15) 0.73012(13) 0.01100(15) 0.0313(4) Uani 1 1 d . . .
H44A H 0.5161 0.7280 -0.0584 0.047 Uiso 1 1 calc R . .
H44B H 0.5822 0.7192 0.0372 0.047 Uiso 1 1 calc R . .
H44C H 0.4747 0.7958 0.0285 0.047 Uiso 1 1 calc R . .
C45 C 0.24481(15) 0.30159(13) 0.60501(13) 0.0264(4) Uani 1 1 d . . .
H45A H 0.2555 0.2308 0.5873 0.032 Uiso 1 1 calc R . .
H45B H 0.1892 0.3069 0.6580 0.032 Uiso 1 1 calc R . .
C46 C 0.35049(15) 0.33342(13) 0.63627(13) 0.0284(4) Uani 1 1 d . . .
H46A H 0.3443 0.4076 0.6366 0.034 Uiso 1 1 calc R . .
H46B H 0.4091 0.3126 0.5889 0.034 Uiso 1 1 calc R . .
C47 C 0.38390(17) 0.29095(14) 0.73361(14) 0.0342(5) Uani 1 1 d . . .
H47A H 0.4536 0.3167 0.7480 0.041 Uiso 1 1 calc R . .
H47B H 0.3280 0.3159 0.7817 0.041 Uiso 1 1 calc R . .
C48 C 0.39781(18) 0.17804(15) 0.74324(16) 0.0423(5) Uani 1 1 d . . .
H48A H 0.3280 0.1517 0.7335 0.064 Uiso 1 1 calc R . .
H48B H 0.4221 0.1566 0.8070 0.064 Uiso 1 1 calc R . .
H48C H 0.4524 0.1523 0.6956 0.064 Uiso 1 1 calc R . .
C49 C -0.04525(15) 0.37577(13) 0.58589(13) 0.0292(4) Uani 1 1 d D A .
H49A H -0.0935 0.3894 0.5316 0.035 Uiso 1 1 calc R . .
H49B H 0.0026 0.4309 0.5865 0.035 Uiso 1 1 calc R . .
C50 C -0.11321(15) 0.37093(14) 0.67762(14) 0.0322(4) Uani 1 1 d D . .
H50A H -0.1531 0.4355 0.6846 0.039 Uiso 0.872(4) 1 d PR A 1
H50B H -0.0637 0.3605 0.7285 0.039 Uiso 0.872(4) 1 d PR A 1
H50C H -0.1326 0.4365 0.7011 0.039 Uiso 0.128(4) 1 d PR A 2
H50D H -0.0763 0.3287 0.7256 0.039 Uiso 0.128(4) 1 d PR A 2
C51 C -0.19494(19) 0.29235(18) 0.69080(18) 0.0369(7) Uani 0.872(4) 1 d PDU A 1
H51A H -0.2298 0.2958 0.7554 0.044 Uiso 0.872(4) 1 calc PR A 1
H51B H -0.1555 0.2248 0.6855 0.044 Uiso 0.872(4) 1 calc PR A 1
C52 C -0.2837(2) 0.3071(2) 0.6174(3) 0.0662(10) Uani 0.872(4) 1 d PDU A 1
H52A H -0.3359 0.2568 0.6305 0.099 Uiso 0.872(4) 1 calc PR A 1
H52B H -0.2501 0.2993 0.5535 0.099 Uiso 0.872(4) 1 calc PR A 1
H52C H -0.3220 0.3744 0.6213 0.099 Uiso 0.872(4) 1 calc PR A 1
C51' C -0.2159(8) 0.3302(15) 0.6364(8) 0.049(4) Uani 0.128(4) 1 d PDU A 2
H51C H -0.2462 0.3794 0.5873 0.059 Uiso 0.128(4) 1 calc PR A 2
H51D H -0.1925 0.2669 0.6051 0.059 Uiso 0.128(4) 1 calc PR A 2
C52' C -0.3051(10) 0.3112(14) 0.7109(12) 0.057(5) Uani 0.128(4) 1 d PDU A 2
H52D H -0.3424 0.3754 0.7300 0.086 Uiso 0.128(4) 1 calc PR A 2
H52E H -0.2729 0.2747 0.7665 0.086 Uiso 0.128(4) 1 calc PR A 2
H52F H -0.3578 0.2711 0.6846 0.086 Uiso 0.128(4) 1 calc PR A 2
C53 C -0.36926(14) 0.17565(13) 0.24840(15) 0.0288(4) Uani 1 1 d . . .
H53A H -0.3663 0.2192 0.1895 0.035 Uiso 1 1 calc R . .
H53B H -0.3528 0.2152 0.3023 0.035 Uiso 1 1 calc R . .
C54 C -0.48100(14) 0.14026(14) 0.26392(14) 0.0298(4) Uani 1 1 d . . .
H54A H -0.4945 0.0990 0.2104 0.036 Uiso 1 1 calc R . .
H54B H -0.5355 0.1996 0.2622 0.036 Uiso 1 1 calc R . .
C55 C -0.49970(17) 0.07946(15) 0.35614(15) 0.0376(5) Uani 1 1 d . . .
H55A H -0.5690 0.0483 0.3532 0.045 Uiso 1 1 calc R . .
H55B H -0.4401 0.0246 0.3619 0.045 Uiso 1 1 calc R . .
C56 C -0.5047(3) 0.13911(18) 0.44308(17) 0.0615(8) Uani 1 1 d . . .
H56A H -0.4355 0.1685 0.4479 0.092 Uiso 1 1 calc R . .
H56B H -0.5173 0.0951 0.4995 0.092 Uiso 1 1 calc R . .
H56C H -0.5645 0.1928 0.4389 0.092 Uiso 1 1 calc R . .
C57 C -0.25555(14) -0.00286(12) 0.05786(12) 0.0220(4) Uani 1 1 d . . .
H57A H -0.2685 -0.0277 0.1244 0.026 Uiso 1 1 calc R . .
H57B H -0.1930 -0.0448 0.0295 0.026 Uiso 1 1 calc R . .
C58 C -0.35547(14) -0.00813(13) 0.00234(13) 0.0247(4) Uani 1 1 d . . .
H58A H -0.4162 0.0352 0.0317 0.030 Uiso 1 1 calc R . .
H58B H -0.3758 -0.0779 0.0081 0.030 Uiso 1 1 calc R . .
C59 C -0.34417(14) 0.02341(13) -0.10318(12) 0.0248(4) Uani 1 1 d . . .
H59A H -0.4178 0.0341 -0.1293 0.030 Uiso 1 1 calc R . .
H59B H -0.3117 0.0882 -0.1097 0.030 Uiso 1 1 calc R . .
C60 C -0.27429(16) -0.05273(15) -0.16181(15) 0.0348(5) Uani 1 1 d . . .
H60A H -0.1993 -0.0594 -0.1402 0.052 Uiso 1 1 calc R . .
H60B H -0.2743 -0.0300 -0.2290 0.052 Uiso 1 1 calc R . .
H60C H -0.3042 -0.1179 -0.1539 0.052 Uiso 1 1 calc R . .

loop_
_atom_site_aniso_label
_atom_site_aniso_U_11
_atom_site_aniso_U_22
_atom_site_aniso_U_33
_atom_site_aniso_U_23
_atom_site_aniso_U_13
_atom_site_aniso_U_12
O1 0.0171(6) 0.0196(6) 0.0167(6) 0.0050(5) 0.0000(5) -0.0009(4)
O2 0.0229(6) 0.0170(5) 0.0226(6) 0.0001(5) 0.0042(5) -0.0084(5)
O3 0.0258(6) 0.0219(6) 0.0192(6) -0.0017(5) -0.0073(5) -0.0052(5)
O4 0.0233(6) 0.0207(6) 0.0150(6) -0.0021(5) 0.0003(5) -0.0019(5)
O5 0.0167(6) 0.0217(6) 0.0228(6) 0.0009(5) 0.0001(5) -0.0056(5)
O6 0.0211(6) 0.0188(5) 0.0189(6) 0.0024(5) -0.0069(5) -0.0074(5)
C1 0.0175(8) 0.0168(7) 0.0151(8) 0.0026(6) 0.0015(7) -0.0009(6)
C2 0.0157(8) 0.0146(7) 0.0213(9) 0.0007(7) 0.0033(7) -0.0028(6)
C3 0.0147(8) 0.0144(7) 0.0191(8) -0.0030(6) 0.0006(6) -0.0010(6)
C4 0.0158(8) 0.0147(7) 0.0234(9) -0.0013(7) -0.0028(7) -0.0015(6)
C5 0.0174(8) 0.0216(8) 0.0257(9) 0.0006(7) -0.0008(7) -0.0039(7)
C6 0.0162(8) 0.0280(9) 0.0350(11) 0.0014(8) -0.0031(8) -0.0071(7)
C7 0.0242(10) 0.0344(10) 0.0312(11) 0.0000(9) -0.0106(8) -0.0117(8)
C8 0.0250(10) 0.0312(9) 0.0242(10) 0.0010(8) -0.0049(8) -0.0078(8)
C9 0.0185(8) 0.0156(7) 0.0216(9) -0.0007(7) -0.0046(7) -0.0016(6)
C10 0.0182(8) 0.0143(7) 0.0182(8) 0.0011(6) -0.0042(7) -0.0027(6)
C11 0.0202(8) 0.0156(7) 0.0174(8) -0.0010(6) -0.0056(7) -0.0036(6)
C12 0.0217(8) 0.0182(8) 0.0139(8) 0.0002(6) -0.0023(7) -0.0012(6)
C13 0.0169(8) 0.0151(7) 0.0164(8) 0.0011(6) -0.0029(7) -0.0010(6)
C14 0.0172(8) 0.0169(7) 0.0164(8) -0.0009(7) 0.0004(7) -0.0023(6)
C15 0.0238(9) 0.0191(8) 0.0162(8) -0.0018(7) -0.0015(7) -0.0016(7)
C16 0.0295(10) 0.0218(8) 0.0167(8) 0.0024(7) 0.0023(7) -0.0030(7)
C17 0.0273(10) 0.0224(8) 0.0229(9) 0.0040(7) 0.0013(8) -0.0074(7)
C18 0.0237(9) 0.0228(8) 0.0201(9) 0.0021(7) -0.0016(7) -0.0086(7)
C19 0.0172(8) 0.0182(7) 0.0158(8) 0.0012(7) -0.0008(7) -0.0031(6)
C20 0.0189(8) 0.0137(7) 0.0158(8) 0.0006(6) -0.0017(7) -0.0020(6)
C21 0.0162(8) 0.0174(7) 0.0191(8) 0.0017(7) -0.0009(7) -0.0046(6)
C22 0.0171(8) 0.0161(7) 0.0167(8) 0.0002(6) -0.0051(7) -0.0045(6)
C23 0.0167(8) 0.0148(7) 0.0156(8) 0.0024(6) -0.0023(6) -0.0017(6)
C24 0.0170(8) 0.0165(7) 0.0165(8) -0.0002(6) -0.0037(7) -0.0004(6)
C25 0.0221(9) 0.0237(8) 0.0195(9) -0.0011(7) -0.0023(7) -0.0076(7)
C26 0.0271(9) 0.0258(9) 0.0175(9) -0.0038(7) -0.0052(7) -0.0055(7)
C27 0.0268(9) 0.0260(9) 0.0144(8) 0.0002(7) 0.0006(7) -0.0025(7)
C28 0.0232(9) 0.0193(8) 0.0170(8) 0.0029(7) 0.0000(7) -0.0038(7)
C29 0.0170(8) 0.0166(7) 0.0165(8) 0.0008(6) -0.0021(7) 0.0001(6)
C30 0.0144(8) 0.0161(7) 0.0172(8) 0.0006(6) -0.0008(6) -0.0003(6)
C31 0.0140(8) 0.0142(7) 0.0156(8) 0.0006(6) -0.0004(6) -0.0013(6)
C32 0.0137(8) 0.0128(7) 0.0179(8) 0.0004(6) -0.0010(6) -0.0008(6)
C33 0.0161(8) 0.0132(7) 0.0178(8) -0.0002(6) -0.0022(6) -0.0009(6)
C34 0.0163(8) 0.0141(7) 0.0150(8) 0.0016(6) -0.0024(6) -0.0014(6)
C35 0.0149(8) 0.0153(7) 0.0153(8) 0.0009(6) -0.0021(6) -0.0018(6)
C36 0.0165(8) 0.0128(7) 0.0160(8) 0.0003(6) -0.0011(6) -0.0011(6)
C37 0.0177(8) 0.0233(8) 0.0232(9) 0.0036(7) 0.0002(7) 0.0020(7)
C38 0.0190(9) 0.0240(8) 0.0206(9) 0.0033(7) -0.0024(7) -0.0001(7)
C39 0.0236(9) 0.0227(8) 0.0227(9) 0.0040(7) -0.0023(7) -0.0037(7)
C40 0.0284(10) 0.0247(9) 0.0243(10) 0.0035(8) 0.0022(8) -0.0006(7)
C41 0.0232(9) 0.0187(8) 0.0401(11) -0.0005(8) 0.0003(8) -0.0028(7)
C42 0.0319(10) 0.0202(8) 0.0380(11) 0.0055(8) -0.0074(9) -0.0083(7)
C43 0.0296(10) 0.0224(8) 0.0273(10) -0.0001(8) -0.0013(8) -0.0073(7)
C44 0.0282(10) 0.0240(9) 0.0428(12) -0.0041(9) 0.0024(9) -0.0086(8)
C45 0.0279(10) 0.0310(9) 0.0214(9) 0.0045(8) -0.0074(8) -0.0090(8)
C46 0.0297(10) 0.0271(9) 0.0296(10) -0.0013(8) -0.0092(8) -0.0044(8)
C47 0.0334(11) 0.0414(11) 0.0291(11) 0.0002(9) -0.0099(9) -0.0074(9)
C48 0.0494(13) 0.0389(11) 0.0388(12) 0.0041(10) -0.0155(11) -0.0010(10)
C49 0.0352(11) 0.0278(9) 0.0228(9) -0.0040(8) -0.0029(8) 0.0080(8)
C50 0.0304(10) 0.0291(9) 0.0370(11) -0.0099(9) 0.0032(9) 0.0009(8)
C51 0.0339(13) 0.0397(14) 0.0376(15) -0.0134(11) 0.0086(11) -0.0046(10)
C52 0.0381(17) 0.0600(18) 0.102(3) -0.0190(18) -0.0234(17) 0.0029(14)
C51' 0.036(6) 0.044(6) 0.067(7) -0.020(6) -0.002(6) 0.001(5)
C52' 0.048(7) 0.053(7) 0.070(8) -0.011(7) 0.002(6) -0.005(6)
C53 0.0211(9) 0.0250(9) 0.0394(11) 0.0049(8) 0.0007(8) -0.0028(7)
C54 0.0202(9) 0.0360(10) 0.0332(11) 0.0004(9) 0.0020(8) -0.0047(8)
C55 0.0340(11) 0.0349(11) 0.0425(13) 0.0003(10) 0.0105(10) -0.0035(9)
C56 0.102(2) 0.0419(13) 0.0366(13) -0.0018(11) 0.0071(14) 0.0105(13)
C57 0.0273(9) 0.0168(8) 0.0229(9) 0.0008(7) -0.0051(7) -0.0071(7)
C58 0.0229(9) 0.0253(9) 0.0278(10) -0.0027(8) -0.0031(8) -0.0099(7)
C59 0.0238(9) 0.0281(9) 0.0237(9) -0.0034(8) -0.0066(8) -0.0040(7)
C60 0.0276(10) 0.0413(11) 0.0366(11) -0.0132(9) -0.0020(9) -0.0026(9)

loop_
_atom_type_symbol
_atom_type_description
_atom_type_scat_dispersion_real
_atom_type_scat_dispersion_imag
_atom_type_scat_source
C C 0.0033 0.0016 'International Tables Vol C Tables 4.2.6.8 and 6.1.1.4'
H H 0.0000 0.0000 'International Tables Vol C Tables 4.2.6.8 and 6.1.1.4'
O O 0.0106 0.0060 'International Tables Vol C Tables 4.2.6.8 and 6.1.1.4'

loop_
_geom_angle_atom_site_label_1
_geom_angle_atom_site_label_2
_geom_angle_atom_site_label_3
_geom_angle
C1 O1 C37 114.79(12)
C2 O2 C41 114.16(12)
C11 O3 C45 116.34(12)
C12 O4 C49 112.03(12)
C21 O5 C53 111.85(12)
C22 O6 C57 115.76(12)
C2 C1 O1 116.81(14)
C2 C1 C30 121.59(15)
O1 C1 C30 121.55(15)
C1 C2 O2 116.91(14)
C1 C2 C3 121.13(14)
O2 C2 C3 121.94(15)
C32 C3 C2 117.32(15)
C32 C3 C4 119.41(14)
C2 C3 C4 123.27(14)
C5 C4 C9 118.71(15)
C5 C4 C3 121.24(15)
C9 C4 C3 119.91(14)
C6 C5 C4 121.93(17)
C6 C5 H5 119.0
C4 C5 H5 119.0
C5 C6 C7 119.46(16)
C5 C6 H6 120.3
C7 C6 H6 120.3
C8 C7 C6 120.08(17)
C8 C7 H7 120.0
C6 C7 H7 120.0
C7 C8 C9 122.14(17)
C7 C8 H8 118.9
C9 C8 H8 118.9
C8 C9 C4 117.56(15)
C8 C9 C10 123.26(15)
C4 C9 C10 119.11(15)
C11 C10 C33 117.13(14)
C11 C10 C9 123.65(15)
C33 C10 C9 119.22(15)
O3 C11 C12 118.53(15)
O3 C11 C10 120.24(14)
C12 C11 C10 121.12(15)
O4 C12 C11 118.26(15)
O4 C12 C13 120.06(14)
C11 C12 C13 121.67(15)
C12 C13 C34 117.58(14)
C12 C13 C14 122.86(14)
C34 C13 C14 119.57(14)
C19 C14 C15 118.73(14)
C19 C14 C13 119.63(14)
C15 C14 C13 121.24(15)
C16 C15 C14 121.05(16)
C16 C15 H15 119.5
C14 C15 H15 119.5
C15 C16 C17 120.26(16)
C15 C16 H16 119.9
C17 C16 H16 119.9
C18 C17 C16 119.98(16)
C18 C17 H17 120.0
C16 C17 H17 120.0
C17 C18 C19 121.09(17)
C17 C18 H18 119.5
C19 C18 H18 119.5
C14 C19 C18 118.85(15)
C14 C19 C20 119.18(14)
C18 C19 C20 121.60(15)
C21 C20 C35 117.68(14)
C21 C20 C19 122.70(14)
C35 C20 C19 119.61(15)
O5 C21 C22 117.39(14)
O5 C21 C20 121.16(14)
C22 C21 C20 121.45(14)
O6 C22 C21 118.43(14)
O6 C22 C23 120.50(14)
C21 C22 C23 120.81(15)
C22 C23 C36 117.78(14)
C22 C23 C24 123.28(15)
C36 C23 C24 118.94(14)
C25 C24 C29 118.30(15)
C25 C24 C23 122.20(14)
C29 C24 C23 119.22(15)
C26 C25 C24 121.99(15)
C26 C25 H25 119.0
C24 C25 H25 119.0
C25 C26 C27 119.49(16)
C25 C26 H26 120.3
C27 C26 H26 120.3
C28 C27 C26 120.12(16)
C28 C27 H27 119.9
C26 C27 H27 119.9
C27 C28 C29 121.84(15)
C27 C28 H28 119.1
C29 C28 H28 119.1
C24 C29 C28 118.24(15)
C24 C29 C30 119.48(14)
C28 C29 C30 121.96(14)
C1 C30 C31 116.86(15)
C1 C30 C29 123.66(15)
C31 C30 C29 119.42(14)
C32 C31 C30 120.48(14)
C32 C31 C36 120.51(14)
C30 C31 C36 118.96(14)
C31 C32 C3 120.26(14)
C31 C32 C33 120.35(13)
C3 C32 C33 119.35(15)
C10 C33 C34 121.01(15)
C10 C33 C32 120.11(14)
C34 C33 C32 118.81(14)
C13 C34 C33 119.74(15)
C13 C34 C35 119.36(14)
C33 C34 C35 120.66(14)
C20 C35 C36 119.71(15)
C20 C35 C34 119.84(14)
C36 C35 C34 120.24(14)
C23 C36 C35 120.54(14)
C23 C36 C31 120.06(14)
C35 C36 C31 119.33(15)
O1 C37 C38 107.97(13)
O1 C37 H37A 110.1
C38 C37 H37A 110.1
O1 C37 H37B 110.1
C38 C37 H37B 110.1
H37A C37 H37B 108.4
C37 C38 C39 113.38(15)
C37 C38 H38A 108.9
C39 C38 H38A 108.9
C37 C38 H38B 108.9
C39 C38 H38B 108.9
H38A C38 H38B 107.7
C38 C39 C40 111.95(15)
C38 C39 H39A 109.2
C40 C39 H39A 109.2
C38 C39 H39B 109.2
C40 C39 H39B 109.2
H39A C39 H39B 107.9
C39 C40 H40A 109.5
C39 C40 H40B 109.5
H40A C40 H40B 109.5
C39 C40 H40C 109.5
H40A C40 H40C 109.5
H40B C40 H40C 109.5
O2 C41 C42 108.63(14)
O2 C41 H41A 110.0
C42 C41 H41A 110.0
O2 C41 H41B 110.0
C42 C41 H41B 110.0
H41A C41 H41B 108.3
C41 C42 C43 114.98(15)
C41 C42 H42A 108.5
C43 C42 H42A 108.5
C41 C42 H42B 108.5
C43 C42 H42B 108.5
H42A C42 H42B 107.5
C42 C43 C44 113.13(15)
C42 C43 H43A 109.0
C44 C43 H43A 109.0
C42 C43 H43B 109.0
C44 C43 H43B 109.0
H43A C43 H43B 107.8
C43 C44 H44A 109.5
C43 C44 H44B 109.5
H44A C44 H44B 109.5
C43 C44 H44C 109.5
H44A C44 H44C 109.5
H44B C44 H44C 109.5
O3 C45 C46 109.80(14)
O3 C45 H45A 109.7
C46 C45 H45A 109.7
O3 C45 H45B 109.7
C46 C45 H45B 109.7
H45A C45 H45B 108.2
C45 C46 C47 114.75(15)
C45 C46 H46A 108.6
C47 C46 H46A 108.6
C45 C46 H46B 108.6
C47 C46 H46B 108.6
H46A C46 H46B 107.6
C48 C47 C46 114.44(17)
C48 C47 H47A 108.7
C46 C47 H47A 108.7
C48 C47 H47B 108.7
C46 C47 H47B 108.7
H47A C47 H47B 107.6
C47 C48 H48A 109.5
C47 C48 H48B 109.5
H48A C48 H48B 109.5
C47 C48 H48C 109.5
H48A C48 H48C 109.5
H48B C48 H48C 109.5
O4 C49 C50 109.34(14)
O4 C49 H49A 109.8
C50 C49 H49A 109.8
O4 C49 H49B 109.8
C50 C49 H49B 109.8
H49A C49 H49B 108.3
C49 C50 C51 118.57(17)
C49 C50 C51' 97.4(4)
C49 C50 H50A 107.8
C51 C50 H50A 107.4
C51' C50 H50A 90.4
C49 C50 H50B 107.3
C51 C50 H50B 108.1
C51' C50 H50B 142.9
H50A C50 H50B 107.2
C49 C50 H50C 111.6
C51 C50 H50C 119.1
C51' C50 H50C 110.0
H50B C50 H50C 86.4
C49 C50 H50D 111.6
C51 C50 H50D 82.1
C51' C50 H50D 116.2
H50A C50 H50D 127.9
H50C C50 H50D 109.6
C50 C51 C52 112.5(2)
C50 C51 H51A 109.1
C52 C51 H51A 109.1
C50 C51 H51B 109.1
C52 C51 H51B 109.1
H51A C51 H51B 107.8
C52' C51' C50 113.6(7)
C52' C51' H51C 108.8
C50 C51' H51C 108.8
C52' C51' H51D 108.8
C50 C51' H51D 108.8
H51C C51' H51D 107.7
C51' C52' H52D 109.5
C51' C52' H52E 109.5
H52D C52' H52E 109.5
C51' C52' H52F 109.5
H52D C52' H52F 109.5
H52E C52' H52F 109.5
O5 C53 C54 108.83(14)
O5 C53 H53A 109.9
C54 C53 H53A 109.9
O5 C53 H53B 109.9
C54 C53 H53B 109.9
H53A C53 H53B 108.3
C53 C54 C55 115.44(17)
C53 C54 H54A 108.4
C55 C54 H54A 108.4
C53 C54 H54B 108.4
C55 C54 H54B 108.4
H54A C54 H54B 107.5
C56 C55 C54 114.16(18)
C56 C55 H55A 108.7
C54 C55 H55A 108.7
C56 C55 H55B 108.7
C54 C55 H55B 108.7
H55A C55 H55B 107.6
C55 C56 H56A 109.5
C55 C56 H56B 109.5
H56A C56 H56B 109.5
C55 C56 H56C 109.5
H56A C56 H56C 109.5
H56B C56 H56C 109.5
O6 C57 C58 107.50(13)
O6 C57 H57A 110.2
C58 C57 H57A 110.2
O6 C57 H57B 110.2
C58 C57 H57B 110.2
H57A C57 H57B 108.5
C57 C58 C59 115.35(15)
C57 C58 H58A 108.4
C59 C58 H58A 108.4
C57 C58 H58B 108.4
C59 C58 H58B 108.4
H58A C58 H58B 107.5
C60 C59 C58 113.75(15)
C60 C59 H59A 108.8
C58 C59 H59A 108.8
C60 C59 H59B 108.8
C58 C59 H59B 108.8
H59A C59 H59B 107.7
C59 C60 H60A 109.5
C59 C60 H60B 109.5
H60A C60 H60B 109.5
C59 C60 H60C 109.5
H60A C60 H60C 109.5
H60B C60 H60C 109.5

loop_
_geom_bond_atom_site_label_1
_geom_bond_atom_site_label_2
_geom_bond_distance
O1 C1 1.3811(18)
O1 C37 1.4394(19)
O2 C2 1.3800(18)
O2 C41 1.4398(19)
O3 C11 1.3790(19)
O3 C45 1.451(2)
O4 C12 1.3860(19)
O4 C49 1.452(2)
O5 C21 1.3837(19)
O5 C53 1.445(2)
O6 C22 1.3745(18)
O6 C57 1.4534(18)
C1 C2 1.379(2)
C1 C30 1.418(2)
C2 C3 1.420(2)
C3 C32 1.419(2)
C3 C4 1.458(2)
C4 C5 1.412(2)
C4 C9 1.419(2)
C5 C6 1.373(2)
C5 H5 0.9500
C6 C7 1.384(3)
C6 H6 0.9500
C7 C8 1.378(2)
C7 H7 0.9500
C8 C9 1.409(2)
C8 H8 0.9500
C9 C10 1.475(2)
C10 C11 1.416(2)
C10 C33 1.419(2)
C11 C12 1.389(2)
C12 C13 1.402(2)
C13 C34 1.421(2)
C13 C14 1.466(2)
C14 C19 1.410(2)
C14 C15 1.415(2)
C15 C16 1.377(2)
C15 H15 0.9500
C16 C17 1.391(2)
C16 H16 0.9500
C17 C18 1.378(2)
C17 H17 0.9500
C18 C19 1.415(2)
C18 H18 0.9500
C19 C20 1.463(2)
C20 C21 1.406(2)
C20 C35 1.421(2)
C21 C22 1.391(2)
C22 C23 1.409(2)
C23 C36 1.417(2)
C23 C24 1.464(2)
C24 C25 1.411(2)
C24 C29 1.416(2)
C25 C26 1.379(2)
C25 H25 0.9500
C26 C27 1.391(2)
C26 H26 0.9500
C27 C28 1.368(2)
C27 H27 0.9500
C28 C29 1.418(2)
C28 H28 0.9500
C29 C30 1.454(2)
C30 C31 1.422(2)
C31 C32 1.419(2)
C31 C36 1.448(2)
C32 C33 1.456(2)
C33 C34 1.428(2)
C34 C35 1.444(2)
C35 C36 1.424(2)
C37 C38 1.512(2)
C37 H37A 0.9900
C37 H37B 0.9900
C38 C39 1.523(2)
C38 H38A 0.9900
C38 H38B 0.9900
C39 C40 1.525(2)
C39 H39A 0.9900
C39 H39B 0.9900
C40 H40A 0.9800
C40 H40B 0.9800
C40 H40C 0.9800
C41 C42 1.509(2)
C41 H41A 0.9900
C41 H41B 0.9900
C42 C43 1.520(3)
C42 H42A 0.9900
C42 H42B 0.9900
C43 C44 1.521(2)
C43 H43A 0.9900
C43 H43B 0.9900
C44 H44A 0.9800
C44 H44B 0.9800
C44 H44C 0.9800
C45 C46 1.502(2)
C45 H45A 0.9900
C45 H45B 0.9900
C46 C47 1.517(2)
C46 H46A 0.9900
C46 H46B 0.9900
C47 C48 1.506(3)
C47 H47A 0.9900
C47 H47B 0.9900
C48 H48A 0.9800
C48 H48B 0.9800
C48 H48C 0.9800
C49 C50 1.509(3)
C49 H49A 0.9900
C49 H49B 0.9900
C50 C51 1.526(3)
C50 C51' 1.574(5)
C50 H50A 0.9600
C50 H50B 0.9600
C50 H50C 0.9600
C50 H50D 0.9600
C51 C52 1.533(4)
C51 H51A 0.9900
C51 H51B 0.9900
C52 H52A 0.9800
C52 H52B 0.9800
C52 H52C 0.9800
C51' C52' 1.514(5)
C51' H51C 0.9900
C51' H51D 0.9900
C52' H52D 0.9800
C52' H52E 0.9800
C52' H52F 0.9800
C53 C54 1.502(2)
C53 H53A 0.9900
C53 H53B 0.9900
C54 C55 1.517(3)
C54 H54A 0.9900
C54 H54B 0.9900
C55 C56 1.495(3)
C55 H55A 0.9900
C55 H55B 0.9900
C56 H56A 0.9800
C56 H56B 0.9800
C56 H56C 0.9800
C57 C58 1.499(2)
C57 H57A 0.9900
C57 H57B 0.9900
C58 C59 1.528(2)
C58 H58A 0.9900
C58 H58B 0.9900
C59 C60 1.523(2)
C59 H59A 0.9900
C59 H59B 0.9900
C60 H60A 0.9800
C60 H60B 0.9800
C60 H60C 0.9800

loop_
_geom_torsion_atom_site_label_1
_geom_torsion_atom_site_label_2
_geom_torsion_atom_site_label_3
_geom_torsion_atom_site_label_4
_geom_torsion
C37 O1 C1 C2 -109.11(16)
C37 O1 C1 C30 73.41(18)
O1 C1 C2 O2 -0.6(2)
C30 C1 C2 O2 176.87(13)
O1 C1 C2 C3 -179.45(13)
C30 C1 C2 C3 -2.0(2)
C41 O2 C2 C1 101.43(17)
C41 O2 C2 C3 -79.74(18)
C1 C2 C3 C32 -11.1(2)
O2 C2 C3 C32 170.13(13)
C1 C2 C3 C4 168.15(14)
O2 C2 C3 C4 -10.6(2)
C32 C3 C4 C5 159.77(14)
C2 C3 C4 C5 -19.5(2)
C32 C3 C4 C9 -16.0(2)
C2 C3 C4 C9 164.81(14)
C9 C4 C5 C6 -2.7(2)
C3 C4 C5 C6 -178.52(15)
C4 C5 C6 C7 -0.1(3)
C5 C6 C7 C8 1.5(3)
C6 C7 C8 C9 0.0(3)
C7 C8 C9 C4 -2.7(3)
C7 C8 C9 C10 174.32(16)
C5 C4 C9 C8 4.0(2)
C3 C4 C9 C8 179.86(14)
C5 C4 C9 C10 -173.17(14)
C3 C4 C9 C10 2.7(2)
C8 C9 C10 C11 14.3(2)
C4 C9 C10 C11 -168.65(14)
C8 C9 C10 C33 -165.72(15)
C4 C9 C10 C33 11.3(2)
C45 O3 C11 C12 57.76(19)
C45 O3 C11 C10 -125.89(16)
C33 C10 C11 O3 -174.47(13)
C9 C10 C11 O3 5.5(2)
C33 C10 C11 C12 1.8(2)
C9 C10 C11 C12 -178.26(14)
C49 O4 C12 C11 79.84(18)
C49 O4 C12 C13 -99.64(17)
O3 C11 C12 O4 7.1(2)
C10 C11 C12 O4 -169.19(13)
O3 C11 C12 C13 -173.40(13)
C10 C11 C12 C13 10.3(2)
O4 C12 C13 C34 164.76(13)
C11 C12 C13 C34 -14.7(2)
O4 C12 C13 C14 -15.7(2)
C11 C12 C13 C14 164.88(14)
C12 C13 C14 C19 166.81(15)
C34 C13 C14 C19 -13.6(2)
C12 C13 C14 C15 -20.5(2)
C34 C13 C14 C15 159.03(14)
C19 C14 C15 C16 -1.8(2)
C13 C14 C15 C16 -174.53(15)
C14 C15 C16 C17 1.3(2)
C15 C16 C17 C18 0.6(3)
C16 C17 C18 C19 -1.8(3)
C15 C14 C19 C18 0.6(2)
C13 C14 C19 C18 173.38(14)
C15 C14 C19 C20 -172.66(14)
C13 C14 C19 C20 0.2(2)
C17 C18 C19 C14 1.2(2)
C17 C18 C19 C20 174.29(15)
C14 C19 C20 C21 -167.48(15)
C18 C19 C20 C21 19.5(2)
C14 C19 C20 C35 13.5(2)
C18 C19 C20 C35 -159.49(15)
C53 O5 C21 C22 -90.30(18)
C53 O5 C21 C20 89.39(18)
C35 C20 C21 O5 -165.19(13)
C19 C20 C21 O5 15.8(2)
C35 C20 C21 C22 14.5(2)
C19 C20 C21 C22 -164.53(14)
C57 O6 C22 C21 -65.79(18)
C57 O6 C22 C23 119.98(16)
O5 C21 C22 O6 -2.6(2)
C20 C21 C22 O6 177.76(13)
O5 C21 C22 C23 171.65(13)
C20 C21 C22 C23 -8.0(2)
O6 C22 C23 C36 168.71(13)
C21 C22 C23 C36 -5.4(2)
O6 C22 C23 C24 -10.6(2)
C21 C22 C23 C24 175.27(14)
C22 C23 C24 C25 -23.3(2)
C36 C23 C24 C25 157.34(15)
C22 C23 C24 C29 162.79(14)
C36 C23 C24 C29 -16.6(2)
C29 C24 C25 C26 -0.8(2)
C23 C24 C25 C26 -174.78(15)
C24 C25 C26 C27 -0.3(3)
C25 C26 C27 C28 0.8(3)
C26 C27 C28 C29 -0.3(2)
C25 C24 C29 C28 1.3(2)
C23 C24 C29 C28 175.46(14)
C25 C24 C29 C30 -172.31(14)
C23 C24 C29 C30 1.8(2)
C27 C28 C29 C24 -0.8(2)
C27 C28 C29 C30 172.67(15)
C2 C1 C30 C31 13.5(2)
O1 C1 C30 C31 -169.11(13)
C2 C1 C30 C29 -163.55(15)
O1 C1 C30 C29 13.8(2)
C24 C29 C30 C1 -167.80(14)
C28 C29 C30 C1 18.8(2)
C24 C29 C30 C31 15.2(2)
C28 C29 C30 C31 -158.19(14)
C1 C30 C31 C32 -12.0(2)
C29 C30 C31 C32 165.17(14)
C1 C30 C31 C36 165.40(13)
C29 C30 C31 C36 -17.4(2)
C30 C31 C32 C3 -0.8(2)
C36 C31 C32 C3 -178.16(13)
C30 C31 C32 C33 177.14(13)
C36 C31 C32 C33 -0.3(2)
C2 C3 C32 C31 12.3(2)
C4 C3 C32 C31 -166.96(14)
C2 C3 C32 C33 -165.60(13)
C4 C3 C32 C33 15.1(2)
C11 C10 C33 C34 -8.9(2)
C9 C10 C33 C34 171.12(14)
C11 C10 C33 C32 167.79(13)
C9 C10 C33 C32 -12.2(2)
C31 C32 C33 C10 -178.98(13)
C3 C32 C33 C10 -1.1(2)
C31 C32 C33 C34 -2.2(2)
C3 C32 C33 C34 175.73(14)
C12 C13 C34 C33 7.3(2)
C14 C13 C34 C33 -172.27(13)
C12 C13 C34 C35 -167.08(14)
C14 C13 C34 C35 13.3(2)
C10 C33 C34 C13 4.4(2)
C32 C33 C34 C13 -172.38(13)
C10 C33 C34 C35 178.71(13)
C32 C33 C34 C35 2.0(2)
C21 C20 C35 C36 -7.7(2)
C19 C20 C35 C36 171.39(13)
C21 C20 C35 C34 167.08(14)
C19 C20 C35 C34 -13.9(2)
C13 C34 C35 C20 0.4(2)
C33 C34 C35 C20 -173.96(13)
C13 C34 C35 C36 175.10(13)
C33 C34 C35 C36 0.7(2)
C22 C23 C36 C35 12.0(2)
C24 C23 C36 C35 -168.65(13)
C22 C23 C36 C31 -164.98(13)
C24 C23 C36 C31 14.4(2)
C20 C35 C36 C23 -5.5(2)
C34 C35 C36 C23 179.83(14)
C20 C35 C36 C31 171.51(13)
C34 C35 C36 C31 -3.2(2)
C32 C31 C36 C23 179.96(13)
C30 C31 C36 C23 2.5(2)
C32 C31 C36 C35 3.0(2)
C30 C31 C36 C35 -174.47(13)
C1 O1 C37 C38 -178.76(13)
O1 C37 C38 C39 -60.31(18)
C37 C38 C39 C40 177.49(13)
C2 O2 C41 C42 -177.31(14)
O2 C41 C42 C43 -65.7(2)
C41 C42 C43 C44 -174.72(16)
C11 O3 C45 C46 144.04(15)
O3 C45 C46 C47 165.59(15)
C45 C46 C47 C48 59.0(2)
C12 O4 C49 C50 164.90(15)
O4 C49 C50 C51 -60.8(2)
O4 C49 C50 C51' -90.2(8)
C49 C50 C51 C52 -62.1(3)
C51' C50 C51 C52 -3.8(10)
C49 C50 C51' C52' 177.9(14)
C51 C50 C51' C52' 46.8(11)
C21 O5 C53 C54 172.77(15)
O5 C53 C54 C55 64.3(2)
C53 C54 C55 C56 70.1(2)
C22 O6 C57 C58 166.35(13)
O6 C57 C58 C59 62.73(19)
C57 C58 C59 C60 72.9(2)
